data_7111664
loop_
_publ_author_name
'Tian, Hua'
'Jia, Qin-Xiang'
'Gao, En-Qing'
'Wang, Qing-Lun'

_publ_section_title
;
 Long-range ordering or not: magnetic properties modulated by second
 ligands in flexible three-dimensional metal--organic frameworks
;
_journal_issue 29
_journal_name_full 'Chemical Communications'
_journal_page_first 5349
_journal_page_last 5351
_journal_paper_doi 10.1039/c0cc00166j
_journal_volume 46
_journal_year 2010
_chemical_formula_sum 'C24 H14 N4 Ni O8'
_chemical_formula_weight 545.08
_chemical_name_systematic
;
?
;
_space_group_IT_number 15
_symmetry_cell_setting monoclinic
_symmetry_space_group_name_Hall '-C 2yc'
_symmetry_space_group_name_H-M 'C 1 2/c 1'
_atom_sites_solution_hydrogens geom
_atom_sites_solution_primary direct
_atom_sites_solution_secondary difmap
_audit_creation_method SHELXL-97
_cell_angle_alpha 90.00
_cell_angle_beta 115.707(2)
_cell_angle_gamma 90.00
_cell_formula_units_Z 4
_cell_length_a 17.7216(8)
_cell_length_b 13.5231(8)
_cell_length_c 9.8718(6)
_cell_measurement_reflns_used 6124
_cell_measurement_temperature 293(2)
_cell_measurement_theta_max 28.15
_cell_measurement_theta_min 2.55
_cell_volume 2131.6(2)
_computing_cell_refinement 'Bruker SAINT'
_computing_data_collection 'Bruker APEX II'
_computing_data_reduction 'Bruker SHELXTL'
_computing_molecular_graphics 'Bruker SHELXTL'
_computing_structure_refinement 'Bruker SHELXTL'
_computing_structure_solution 'Bruker SHELXTL'
_diffrn_ambient_temperature 293(2)
_diffrn_measured_fraction_theta_full 0.989
_diffrn_measured_fraction_theta_max 0.989
_diffrn_measurement_device_type 'CCD area detector'
_diffrn_measurement_method 'phi and omega scans'
_diffrn_radiation_monochromator graphite
_diffrn_radiation_source 'fine-focus sealed tube'
_diffrn_radiation_type MoK\a
_diffrn_radiation_wavelength 0.71073
_diffrn_reflns_av_R_equivalents 0.0457
_diffrn_reflns_av_sigmaI/netI 0.0278
_diffrn_reflns_limit_h_max 23
_diffrn_reflns_limit_h_min -23
_diffrn_reflns_limit_k_max 18
_diffrn_reflns_limit_k_min -17
_diffrn_reflns_limit_l_max 12
_diffrn_reflns_limit_l_min -13
_diffrn_reflns_number 14126
_diffrn_reflns_theta_full 28.30
_diffrn_reflns_theta_max 28.30
_diffrn_reflns_theta_min 1.97
_diffrn_standards_decay_% 2.5
_exptl_absorpt_coefficient_mu 0.974
_exptl_absorpt_correction_T_max 0.9088
_exptl_absorpt_correction_T_min 0.7587
_exptl_absorpt_correction_type multi-scan
_exptl_absorpt_process_details SADABS
_exptl_crystal_colour green
_exptl_crystal_density_diffrn 1.698
_exptl_crystal_density_method 'not measured'
_exptl_crystal_description block
_exptl_crystal_F_000 1112
_exptl_crystal_size_max 0.30
_exptl_crystal_size_mid 0.20
_exptl_crystal_size_min 0.10
_refine_diff_density_max 0.645
_refine_diff_density_min -0.247
_refine_diff_density_rms 0.069
_refine_ls_extinction_method none
_refine_ls_goodness_of_fit_ref 1.053
_refine_ls_hydrogen_treatment constr
_refine_ls_matrix_type full
_refine_ls_number_parameters 242
_refine_ls_number_reflns 2619
_refine_ls_number_restraints 12
_refine_ls_restrained_S_all 1.056
_refine_ls_R_factor_all 0.0433
_refine_ls_R_factor_gt 0.0342
_refine_ls_shift/su_max 0.000
_refine_ls_shift/su_mean 0.000
_refine_ls_structure_factor_coef Fsqd
_refine_ls_weighting_details 'calc w=1/[\s^2^(Fo^2^)+(0.0519P)^2^+1.7109P] where P=(Fo^2^+2Fc^2^)/3'
_refine_ls_weighting_scheme calc
_refine_ls_wR_factor_gt 0.0859
_refine_ls_wR_factor_ref 0.0914
_reflns_number_gt 2243
_reflns_number_total 2619
_reflns_threshold_expression >2sigma(I)
_cod_data_source_file C0CC00166Jsup1.cif
_cod_data_source_block 2
_cod_depositor_comments
;
The following automatic conversions were performed:

'_symmetry_cell_setting' value 'Monoclinic' changed to 'monoclinic'
according to /home/saulius/struct/CIF-dictionaries/cif_core.dic
dictionary named 'cif_core.dic' version 2.4.2 from 2011-04-26.

Automatic conversion script
Id: cif_fix_values 1891 2012-01-12 08:04:46Z andrius 
;
_cod_original_sg_symbol_H-M C2/c
_cod_database_code 7111664

loop_
_symmetry_equiv_pos_as_xyz
'x, y, z'
'-x, y, -z+1/2'
'x+1/2, y+1/2, z'
'-x+1/2, y+1/2, -z+1/2'
'-x, -y, -z'
'x, -y, z-1/2'
'-x+1/2, -y+1/2, -z'
'x+1/2, -y+1/2, z-1/2'

loop_
_atom_site_label
_atom_site_type_symbol
_atom_site_fract_x
_atom_site_fract_y
_atom_site_fract_z
_atom_site_U_iso_or_equiv
_atom_site_adp_type
_atom_site_occupancy
_atom_site_symmetry_multiplicity
_atom_site_calc_flag
_atom_site_refinement_flags
_atom_site_disorder_assembly
_atom_site_disorder_group
Ni1 Ni 0.0000 -0.02693(2) 0.2500 0.02251(12) Uani 1 2 d S . .
O1 O 0.10296(8) -0.04921(10) 0.19393(15) 0.0293(3) Uani 1 1 d . A .
O2 O 0.07821(8) 0.02784(8) -0.02126(14) 0.0268(3) Uani 1 1 d . . .
C1 C 0.11252(11) -0.03778(12) 0.0768(2) 0.0241(4) Uani 1 1 d D . .
C2 C 0.17239(16) -0.10517(18) 0.0474(3) 0.0266(5) Uani 0.872(3) 1 d PD A 1
C3 C 0.21248(14) -0.06778(17) -0.0386(3) 0.0300(5) Uani 0.872(3) 1 d P A 1
H3A H 0.2086 -0.0011 -0.0637 0.036 Uiso 0.872(3) 1 calc PR A 1
C4 C 0.25671(14) -0.13098(17) -0.0839(3) 0.0321(5) Uani 0.872(3) 1 d PD . 1
C5 C 0.23147(15) -0.26712(18) 0.0467(3) 0.0293(5) Uani 0.872(3) 1 d P . 1
C6 C 0.18330(14) -0.20185(16) 0.0910(3) 0.0301(5) Uani 0.872(3) 1 d P A 1
H6A H 0.1588 -0.2256 0.1510 0.036 Uiso 0.872(3) 1 calc PR A 1
N1 N 0.28634(18) -0.0882(2) -0.1885(4) 0.0501(7) Uani 0.872(3) 1 d PD A 1
O3 O 0.3216(2) -0.0099(2) -0.1568(4) 0.0783(9) Uani 0.872(3) 1 d PD A 1
O4 O 0.2667(2) -0.1314(3) -0.3080(3) 0.0748(8) Uani 0.872(3) 1 d PD A 1
C2' C 0.1652(12) -0.1306(13) 0.071(2) 0.0266(5) Uani 0.128(3) 1 d PD A 2
C3' C 0.1692(9) -0.2165(11) 0.1495(19) 0.0300(5) Uani 0.128(3) 1 d PD A 2
H3B H 0.1432 -0.2201 0.2134 0.036 Uiso 0.128(3) 1 calc PR A 2
C4' C 0.2118(10) -0.2963(11) 0.1324(19) 0.040(4) Uani 0.128(3) 1 d PD . 2
C5' C 0.2518(12) -0.2024(14) -0.041(2) 0.0293(5) Uani 0.128(3) 1 d PD . 2
C6' C 0.2006(10) -0.1191(14) -0.0229(18) 0.0301(5) Uani 0.128(3) 1 d PD A 2
H6B H 0.1938 -0.0606 -0.0764 0.036 Uiso 0.128(3) 1 calc PR A 2
N1' N 0.2006(16) -0.3908(15) 0.201(3) 0.0501(7) Uani 0.128(3) 1 d PD A 2
O3' O 0.1534(16) -0.4579(17) 0.128(3) 0.0783(9) Uani 0.128(3) 1 d PD A 2
O4' O 0.223(2) -0.380(2) 0.338(3) 0.0748(8) Uani 0.128(3) 1 d PD A 2
C7 C 0.0372(10) 0.1838(8) 0.1866(16) 0.0339(9) Uani 0.50 1 d PD B -1
H7A H 0.0690 0.1539 0.1439 0.041 Uiso 0.50 1 calc PR B -1
C8 C 0.0300(4) 0.2862(6) 0.1822(12) 0.0370(17) Uani 0.50 1 d PD B -1
H8A H 0.0587 0.3234 0.1404 0.044 Uiso 0.50 1 calc PR B -1
C9 C -0.0485(10) 0.1746(8) 0.3048(16) 0.0339(9) Uani 0.50 1 d PD B -1
H9A H -0.0752 0.1365 0.3494 0.041 Uiso 0.50 1 calc PR B -1
C10 C -0.0605(4) 0.2751(6) 0.2986(10) 0.0319(15) Uani 0.50 1 d PD B -1
H10A H -0.0963 0.3031 0.3344 0.038 Uiso 0.50 1 calc PR B -1
C11 C -0.0193(2) 0.3337(2) 0.2391(9) 0.0316(12) Uani 0.50 1 d P B -1
C12 C -0.0298(3) 0.4422(3) 0.2330(6) 0.0401(10) Uani 0.50 1 d P B -1
H12A H -0.0835 0.4670 0.2044 0.048 Uiso 0.50 1 calc PR B -1
C13 C 0.0306(3) 0.5054(3) 0.2645(6) 0.0436(11) Uani 0.50 1 d P B -1
H13A H 0.0838 0.4804 0.2893 0.052 Uiso 0.50 1 calc PR B -1
C14 C 0.0213(3) 0.6142(3) 0.2642(9) 0.0357(14) Uani 0.50 1 d P B -1
C15 C 0.0863(4) 0.6733(6) 0.3612(10) 0.0391(16) Uani 0.50 1 d PD B -1
H15A H 0.1363 0.6459 0.4306 0.047 Uiso 0.50 1 calc PR B -1
C16 C 0.0738(6) 0.7771(7) 0.3506(9) 0.0403(8) Uani 0.50 1 d PD B -1
H16A H 0.1169 0.8180 0.4137 0.048 Uiso 0.50 1 calc PR B -1
C17 C -0.0523(5) 0.6604(5) 0.1659(10) 0.0375(15) Uani 0.50 1 d PD B -1
H17A H -0.0970 0.6221 0.1010 0.045 Uiso 0.50 1 calc PR B -1
C18 C -0.0602(7) 0.7609(7) 0.1626(9) 0.0403(8) Uani 0.50 1 d PD B -1
H18A H -0.1106 0.7889 0.0955 0.048 Uiso 0.50 1 calc PR B -1
N2 N 0.0000 0.12729(14) 0.2500 0.0250(4) Uani 1 2 d SD . .
N3 N 0.0000 0.81958(15) 0.2500 0.0342(5) Uani 1 2 d SD . .

loop_
_atom_site_aniso_label
_atom_site_aniso_U_11
_atom_site_aniso_U_22
_atom_site_aniso_U_33
_atom_site_aniso_U_23
_atom_site_aniso_U_13
_atom_site_aniso_U_12
Ni1 0.03103(19) 0.01206(16) 0.0298(2) 0.000 0.01825(15) 0.000
O1 0.0327(7) 0.0288(6) 0.0317(7) 0.0034(5) 0.0190(6) 0.0065(5)
O2 0.0320(7) 0.0216(6) 0.0301(7) -0.0003(5) 0.0166(6) 0.0018(5)
C1 0.0239(8) 0.0208(8) 0.0312(9) -0.0038(6) 0.0152(7) 0.0010(6)
C2 0.0274(10) 0.0264(13) 0.0301(12) 0.0015(9) 0.0163(9) 0.0063(9)
C3 0.0318(11) 0.0251(11) 0.0386(12) 0.0051(9) 0.0206(10) 0.0075(9)
C4 0.0380(12) 0.0307(11) 0.0385(12) 0.0083(9) 0.0268(10) 0.0089(9)
C5 0.0325(12) 0.0255(13) 0.0342(11) 0.0061(10) 0.0185(10) 0.0101(9)
C6 0.0351(11) 0.0297(11) 0.0353(12) 0.0069(9) 0.0243(10) 0.0089(9)
N1 0.0556(16) 0.0512(15) 0.0688(16) 0.0275(13) 0.0505(13) 0.0275(12)
O3 0.084(2) 0.0636(19) 0.117(2) 0.0175(17) 0.071(2) 0.0004(14)
O4 0.112(2) 0.0748(17) 0.068(2) 0.0255(14) 0.0670(16) 0.0366(15)
C2' 0.0274(10) 0.0264(13) 0.0301(12) 0.0015(9) 0.0163(9) 0.0063(9)
C3' 0.0318(11) 0.0251(11) 0.0386(12) 0.0051(9) 0.0206(10) 0.0075(9)
C4' 0.046(9) 0.039(8) 0.048(10) 0.026(7) 0.033(8) 0.024(7)
C5' 0.0325(12) 0.0255(13) 0.0342(11) 0.0061(10) 0.0185(10) 0.0101(9)
C6' 0.0351(11) 0.0297(11) 0.0353(12) 0.0069(9) 0.0243(10) 0.0089(9)
N1' 0.0556(16) 0.0512(15) 0.0688(16) 0.0275(13) 0.0505(13) 0.0275(12)
O3' 0.084(2) 0.0636(19) 0.117(2) 0.0175(17) 0.071(2) 0.0004(14)
O4' 0.112(2) 0.0748(17) 0.068(2) 0.0255(14) 0.0670(16) 0.0366(15)
C7 0.049(3) 0.0193(16) 0.0445(16) 0.000(2) 0.030(2) 0.002(2)
C8 0.044(4) 0.017(2) 0.064(4) 0.006(2) 0.036(4) 0.001(3)
C9 0.049(3) 0.0193(16) 0.0445(16) 0.000(2) 0.030(2) 0.002(2)
C10 0.043(4) 0.021(3) 0.044(3) -0.001(2) 0.031(4) -0.001(3)
C11 0.041(4) 0.0150(14) 0.048(3) -0.0005(19) 0.028(4) -0.0005(13)
C12 0.051(3) 0.0179(19) 0.065(3) 0.0038(18) 0.038(3) 0.0046(15)
C13 0.054(3) 0.0153(19) 0.076(3) 0.0024(19) 0.042(3) 0.0055(16)
C14 0.045(4) 0.0155(16) 0.054(4) 0.003(2) 0.028(5) 0.0009(17)
C15 0.042(4) 0.023(3) 0.055(4) 0.001(2) 0.023(4) -0.001(3)
C16 0.063(3) 0.013(2) 0.0535(17) 0.0022(17) 0.0337(19) 0.0030(17)
C17 0.045(4) 0.015(3) 0.053(4) -0.004(3) 0.022(4) -0.002(3)
C18 0.063(3) 0.013(2) 0.0535(17) 0.0022(17) 0.0337(19) 0.0030(17)
N2 0.0333(11) 0.0140(9) 0.0304(11) 0.000 0.0164(9) 0.000
N3 0.0552(15) 0.0148(9) 0.0452(14) 0.000 0.0335(12) 0.000

loop_
_atom_type_symbol
_atom_type_description
_atom_type_scat_dispersion_real
_atom_type_scat_dispersion_imag
_atom_type_scat_source
C C 0.0033 0.0016 'International Tables Vol C Tables 4.2.6.8 and 6.1.1.4'
H H 0.0000 0.0000 'International Tables Vol C Tables 4.2.6.8 and 6.1.1.4'
N N 0.0061 0.0033 'International Tables Vol C Tables 4.2.6.8 and 6.1.1.4'
Ni Ni 0.3393 1.1124 'International Tables Vol C Tables 4.2.6.8 and 6.1.1.4'
O O 0.0106 0.0060 'International Tables Vol C Tables 4.2.6.8 and 6.1.1.4'

loop_
_geom_angle_atom_site_label_1
_geom_angle_atom_site_label_2
_geom_angle_atom_site_label_3
_geom_angle
_geom_angle_site_symmetry_1
_geom_angle_site_symmetry_3
O2 Ni1 O2 179.32(6) 6_556 5
O2 Ni1 N3 89.66(3) 6_556 1_545
O2 Ni1 N3 89.66(3) 5 1_545
O2 Ni1 N2 90.34(3) 6_556 .
O2 Ni1 N2 90.34(3) 5 .
N3 Ni1 N2 180.0 1_545 .
O2 Ni1 O1 92.21(5) 6_556 .
O2 Ni1 O1 87.70(5) 5 .
N3 Ni1 O1 81.93(4) 1_545 .
N2 Ni1 O1 98.07(4) . .
O2 Ni1 O1 87.70(5) 6_556 2
O2 Ni1 O1 92.21(5) 5 2
N3 Ni1 O1 81.93(4) 1_545 2
N2 Ni1 O1 98.07(4) . 2
O1 Ni1 O1 163.85(7) . 2
C1 O1 Ni1 133.92(12) . .
C1 O2 Ni1 134.81(11) . 5
O1 C1 O2 125.80(15) . .
O1 C1 C2 119.28(16) . .
O2 C1 C2 114.89(16) . .
O1 C1 C2' 104.7(7) . .
O2 C1 C2' 129.0(7) . .
C6 C2 C3 119.5(2) . .
C6 C2 C1 122.00(19) . .
C3 C2 C1 118.29(19) . .
C4 C3 C2 118.9(2) . .
C4 C3 H3A 120.5 . .
C2 C3 H3A 120.5 . .
C3 C4 C5 124.6(2) . 7_545
C3 C4 N1 114.7(2) . .
C5 C4 N1 120.5(2) 7_545 .
C4 C5 C6 124.4(2) 7_545 .
C4 C5 C5 115.2(3) 7_545 7_545
C6 C5 C5 120.3(3) . 7_545
C2 C6 C5 121.3(2) . .
C2 C6 H6A 119.3 . .
C5 C6 H6A 119.3 . .
O3 N1 O4 124.8(3) . .
O3 N1 C4 118.0(3) . .
O4 N1 C4 116.9(3) . .
C6' C2' C3' 124.2(16) . .
C6' C2' C1 113.3(14) . .
C3' C2' C1 122.4(14) . .
C4' C3' C2' 119.4(16) . .
C4' C3' H3B 120.3 . .
C2' C3' H3B 120.3 . .
C5' C4' C3' 123.7(15) 7_545 .
C5' C4' N1' 119.8(16) 7_545 .
C3' C4' N1' 115.4(15) . .
C4' C5' C6' 126.2(17) 7_545 .
C4' C5' C5' 120(2) 7_545 7_545
C6' C5' C5' 113.6(19) . 7_545
C2' C6' C5' 119.0(16) . .
C2' C6' H6B 120.5 . .
C5' C6' H6B 120.5 . .
O3' N1' O4' 122(2) . .
O3' N1' C4' 124(2) . .
O4' N1' C4' 111(2) . .
N2 C7 C8 122.0(7) . .
N2 C7 H7A 119.0 . .
C8 C7 H7A 119.0 . .
C11 C8 C7 121.0(7) . .
C11 C8 H8A 119.5 . .
C7 C8 H8A 119.5 . .
N2 C9 C10 124.2(7) . .
N2 C9 H9A 117.9 . .
C10 C9 H9A 117.9 . .
C11 C10 C9 119.4(7) . .
C11 C10 H10A 120.3 . .
C9 C10 H10A 120.3 . .
C10 C11 C8 116.9(3) . .
C10 C11 C12 120.8(5) . .
C8 C11 C12 122.3(5) . .
C13 C12 C11 124.6(4) . .
C13 C12 H12A 117.7 . .
C11 C12 H12A 117.7 . .
C12 C13 C14 125.0(4) . .
C12 C13 H13A 117.5 . .
C14 C13 H13A 117.5 . .
C15 C14 C17 118.0(4) . .
C15 C14 C13 120.8(5) . .
C17 C14 C13 121.2(6) . .
C14 C15 C16 117.6(6) . .
C14 C15 H15A 121.2 . .
C16 C15 H15A 121.2 . .
N3 C16 C15 122.4(6) . .
N3 C16 H16A 118.8 . .
C15 C16 H16A 118.8 . .
C18 C17 C14 121.3(7) . .
C18 C17 H17A 119.4 . .
C14 C17 H17A 119.4 . .
N3 C18 C17 122.8(7) . .
N3 C18 H18A 118.6 . .
C17 C18 H18A 118.6 . .
C7 N2 C7 109.9(7) . 2
C7 N2 C9 116.5(3) 2 2
C7 N2 C9 116.5(3) . .
C9 N2 C9 123.8(7) 2 .
C7 N2 Ni1 125.1(4) . .
C7 N2 Ni1 125.1(4) 2 .
C9 N2 Ni1 118.1(4) 2 .
C9 N2 Ni1 118.1(4) . .
C18 N3 C18 105.4(5) . 2
C18 N3 C16 118.0(3) . .
C18 N3 C16 118.0(3) 2 2
C16 N3 C16 130.7(6) . 2
C18 N3 Ni1 127.3(3) . 1_565
C18 N3 Ni1 127.3(3) 2 1_565
C16 N3 Ni1 114.6(3) . 1_565
C16 N3 Ni1 114.6(3) 2 1_565

loop_
_geom_bond_atom_site_label_1
_geom_bond_atom_site_label_2
_geom_bond_distance
_geom_bond_site_symmetry_2
Ni1 O2 2.0748(13) 6_556
Ni1 O2 2.0748(13) 5
Ni1 N3 2.076(2) 1_545
Ni1 N2 2.085(2) .
Ni1 O1 2.1453(12) .
Ni1 O1 2.1453(12) 2
O1 C1 1.249(2) .
O2 C1 1.258(2) .
O2 Ni1 2.0748(13) 5
C1 C2 1.519(3) .
C1 C2' 1.580(16) .
C2 C6 1.364(3) .
C2 C3 1.416(3) .
C3 C4 1.360(3) .
C3 H3A 0.9300 .
C4 C5 1.418(3) 7_545
C4 N1 1.465(3) .
C5 C4 1.418(3) 7_545
C5 C6 1.422(3) .
C5 C5 1.423(5) 7_545
C6 H6A 0.9300 .
N1 O3 1.200(4) .
N1 O4 1.224(4) .
C2' C6' 1.34(2) .
C2' C3' 1.38(2) .
C3' C4' 1.37(2) .
C3' H3B 0.9300 .
C4' C5' 1.32(2) 7_545
C4' N1' 1.497(17) .
C5' C4' 1.32(2) 7_545
C5' C6' 1.50(2) .
C5' C5' 1.54(4) 7_545
C6' H6B 0.9300 .
N1' O3' 1.232(18) .
N1' O4' 1.245(18) .
C7 N2 1.330(12) .
C7 C8 1.390(11) .
C7 H7A 0.9300 .
C8 C11 1.385(8) .
C8 H8A 0.9300 .
C9 N2 1.357(12) .
C9 C10 1.373(12) .
C9 H9A 0.9300 .
C10 C11 1.370(7) .
C10 H10A 0.9300 .
C11 C12 1.478(5) .
C12 C13 1.297(6) .
C12 H12A 0.9300 .
C13 C14 1.480(5) .
C13 H13A 0.9300 .
C14 C15 1.389(8) .
C14 C17 1.391(9) .
C15 C16 1.417(11) .
C15 H15A 0.9300 .
C16 N3 1.379(12) .
C16 H16A 0.9300 .
C17 C18 1.366(10) .
C17 H17A 0.9300 .
C18 N3 1.309(13) .
C18 H18A 0.9300 .
N2 C7 1.330(12) 2
N2 C9 1.357(12) 2
N3 C18 1.309(13) 2
N3 C16 1.379(12) 2
N3 Ni1 2.076(2) 1_565
